data_2010126
loop_
_publ_author_name
'Li, J.'
'Kumar, S.V.P.'
'Stuart, A.L.'
'Tourigny, G.'
'Delbaere, L.T.J.'
'Gupta, S.V.'

_publ_section_title
;
 3'-Azido-2',3'-dideoxy-5-hydroxymethyluridine
;
_journal_issue 10
_journal_name_full 'Acta Crystallographica Section C'
_journal_page_first 1626
_journal_page_last 1629
_journal_paper_doi 10.1107/S0108270194001460
_journal_volume 50
_journal_year 1994
_chemical_formula_moiety 'C10 H13 N5 O5'
_chemical_formula_sum 'C10 H13 N5 O5'
_chemical_formula_weight 283.2
_symmetry_cell_setting monoclinic
_symmetry_space_group_name_Hall 'C 2y'
_symmetry_space_group_name_H-M 'C 1 2 1'
_atom_type_scat_source IntTabIV
_cell_angle_alpha 90.
_cell_angle_beta 91.43(9)
_cell_angle_gamma 90.
_cell_formula_units_Z 4
_cell_length_a 12.4700(10)
_cell_length_b 5.6590(6)
_cell_length_c 17.700(2)
_cell_measurement_reflns_used 25
_cell_measurement_temperature 287.0(10)
_cell_measurement_theta_max 24.98
_cell_measurement_theta_min 13.53
_cell_volume 1248.7(2)
_diffrn_measurement_device 'Enraf-Nonius CAD-4'
_diffrn_measurement_method \w/2\q
_diffrn_radiation_type CuK\a
_diffrn_radiation_wavelength 1.5418
_diffrn_reflns_av_R_equivalents 0.0072
_diffrn_reflns_limit_h_max 15
_diffrn_reflns_limit_h_min 0
_diffrn_reflns_limit_k_max 7
_diffrn_reflns_limit_k_min 0
_diffrn_reflns_limit_l_max 22
_diffrn_reflns_limit_l_min -22
_diffrn_reflns_number 1544
_diffrn_reflns_theta_max 75
_diffrn_standards_decay_% 'not significant'
_diffrn_standards_interval_time 83.33
_diffrn_standards_number 3
_exptl_absorpt_coefficient_mu 1.008
_exptl_absorpt_correction_type none
_exptl_crystal_colour colourless
_exptl_crystal_density_diffrn 1.507
_exptl_crystal_density_meas 1.523
_exptl_crystal_description prism
_exptl_crystal_size_max 0.50
_exptl_crystal_size_mid 0.30
_exptl_crystal_size_min 0.075
_refine_diff_density_max 0.387
_refine_diff_density_min -0.163
_refine_ls_extinction_coef g=7.01E-6(3)
_refine_ls_extinction_method '(1+gI~c~)^-1^ applied to I~c~ (Larson, 1970)'
_refine_ls_goodness_of_fit_obs 4.285
_refine_ls_hydrogen_treatment ' All H-atom parameters refined except for two H atoms'
_refine_ls_number_parameters 224
_refine_ls_number_reflns 1403
_refine_ls_R_factor_obs 0.044
_refine_ls_shift/esd_max 0.0083
_refine_ls_structure_factor_coef F
_refine_ls_weighting_details 'w = 1/\s^2^(F)'
_refine_ls_weighting_scheme calc
_refine_ls_wR_factor_obs 0.060
_reflns_number_observed 1403
_reflns_number_total 1403
_reflns_observed_criterion '(all data used)'
_cod_data_source_file st1088.cif
_cod_data_source_block st1088_structure_1_of_1
_cod_depositor_comments
;
The following automatic conversions were performed:

'_refine_ls_weighting_scheme' value '1/\s^2^(F)' was changed to
'calc'. New tag '_refine_ls_weighting_details' was created. The value
of the new tag was set to 'w = 1/\s^2^(F)'.

Automatic conversion script
Id: cif_fix_values 3143 2015-03-26 13:38:13Z robertas 
;
_cod_original_sg_symbol_H-M 'C 2'
_cod_database_code 2010126

loop_
_atom_site_label
_atom_site_fract_x
_atom_site_fract_y
_atom_site_fract_z
_atom_site_U_iso_or_equiv
_atom_site_occupancy
N(1) .7557(2) .70218 .72140(10) .0410(7) 1
C(2) .8590(2) .7095(8) .6953(2) .0413(8) 1
O(2) .9312(2) .8235(7) .72730(10) .0555(7) 1
N(3) .8756(2) .5802(8) .63150(10) .0457(8) 1
C(4) .7997(2) .4592(8) .58750(10) .0408(8) 1
O(4) .8256(2) .3526(7) .53070(10) .0526(7) 1
C(5) .6915(2) .4755(7) .61540(10) .0404(8) 1
C(5,1) .6025(2) .3637(9) .5692(2) .05000(10) 1
O(5,2) .5893(2) .1162(7) .58670(10) .0518(7) 1
C(6) .6749(2) .5949(8) .67900(10) .0424(8) 1
C(1') .7323(2) .8210(8) .79290(10) .0416(8) 1
C(2') .6784(2) 1.0601(8) .7841(2) .0459(9) 1
C(3') .6167(2) 1.0783(8) .8566(2) .0471(9) 1
N(3',1) .6918(2) 1.1742(9) .9166(2) .06100(10) 1
N(3',2) .6516(3) 1.2330(10) .9739(2) .07400(10) 1
N(3',3) .6232(4) 1.293(2) 1.0296(3) .178(5) 1
C(4') .5869(2) .8192(9) .8735(2) .0473(9) 1
O(4') .6597(2) .6755(7) .83210(10) .0496(7) 1
C(5') .4721(3) .7540(10) .8523(2) .06600(10) 1
O(5') .4459(3) .7877(9) .7774(2) .0618(8) 0.74
O(5") .4040(10) .909(4) .8929(9) .106(5) 0.26
H(51A) .619(3) .387(8) .514(2) .050(10) 1
H(4') .589(3) .791(8) .927(2) .047(9) 1
H(1') .811(2) .831(7) .819(2) .036(7) 1
H(6) .605(3) .609(8) .707(2) .050(10) 1
H(3') .539(3) 1.190(10) .856(2) .070(10) 1
H(52) .607(4) .040(10) .534(3) .08(2) 1
H(3) .944(3) .560(10) .620(2) .070(10) 1
H(2'A) .724(3) 1.190(10) .776(2) .060(10) 1
H(5') .443(4) .590(10) .869(3) .10(2) 1
H(51B) .531(4) .450(10) .587(2) .070(10) 1
H(2'B) .627(3) 1.050(10) .739(2) .060(10) 1

loop_
_geom_angle_atom_site_label_1
_geom_angle_atom_site_label_2
_geom_angle_atom_site_label_3
_geom_angle
_geom_angle_publ_flag
C(2) N(1) C(6) 120.4(2) yes
C(2) N(1) C(1') 118.8(2) yes
C(6) N1) C(1') 120.7(2) yes
N(1) C(2) O(2) 122.6(3) yes
N(1) C(2) N(3) 115.0(2) yes
O(2) C(2) N(3) 122.4(2) yes
C(2) N(3) C(4) 127.7(2) yes
N(3) C(4) O(4) 120.8(2) yes
N(3) C(4) C(5) 113.8(3) yes
O(4) C(4) C(5) 125.4(3) yes
C(4) C(5) C(5,1) 118.0(3) yes
C(4) C(5) C(6) 119.0(3) yes
C(5,1) C(5) C(6) 123.0(2) yes
C(5) C(5,1) O(5,2) 112.3(3) yes
N(1) C(6) C(5) 123.7(2) yes
N(1) C(1') C(2') 114.7(2) yes
N(1) C(1') O(4') 107.4(3) yes
C(2') C(1') O(4') 106.4(3) yes
C(1') C(2') C(3') 101.9(3) yes
C(2') C(3') N(3',1) 107.6(2) yes
C(2') C(3') C(4') 103.2(3) yes
N(3',1) C(3') C(4') 110.8(3) yes
C(3') N(3',1) N(3',2) 115.8(3) yes
N(3',1) N(3',2) N(3',3) 173.6(5) yes
C(3') C(4') O(4') 106.3(3) yes
C(3') C(4') C(5') 114.3(3) yes
O(4') C(4') C(5') 110.0(3) yes
C(1') O(4') C(4') 109.9(3) yes
C(4') C(5') O(5') 114.0(3) yes
C(4') C(5') O(5'') 107.3(8) yes
O(5') C(5') O(5'') 105.8(7) yes

loop_
_geom_bond_atom_site_label_1
_geom_bond_atom_site_label_2
_geom_bond_distance
_geom_bond_publ_flag
N(1) C(2) 1.380(3) yes
N(1) C(6) 1.381(4) yes
N(1) C(1') 1.469(4) yes
C(2) O(2) 1.234(4) yes
C(2) N(3) 1.365(4) yes
N(3) C(4) 1.391(4) yes
C(4) O(4) 1.222(4) yes
C(4) C(5) 1.451(4) yes
C(5) C(5,1) 1.501(4) yes
C(5) C(6) 1.334(4) yes
C(5,1) O(5,2) 1.445(6) yes
C(1') C(2') 1.517(6) yes
C(1') O(4') 1.418(4) yes
C(2') C(3') 1.517(4) yes
C(3') N(3',1) 1.499(4) yes
C(3') C(4') 1.544(6) yes
N(3',1) N(3',2) 1.190(5) yes
N(3',2) N(3',3) 1.110(7) yes
C(4') O(4') 1.434(5) yes
C(4') C(5') 1.517(5) yes
C(5') O(5') 1.369(5) yes
C(5') O(5") 1.43(2) yes
